data_7110002
loop_
_publ_author_name
'Cesar A. Morales-Verdejo'
'Michael I. Newsom'
'Brian W. Cohen'
'Hunter B. Vibbert'
'Michael D. Hopkins'

_publ_section_title
;
 Dihydrogen activation by a tungsten-alkylidyne complex: toward photoredox
 chromophores that deliver renewable reducing equivalents
;
_journal_name_full Chem.Commun.
_journal_page_first 10566
_journal_paper_doi 10.1039/c3cc45606d
_journal_volume 49
_journal_year 2013
_chemical_formula_sum 'C66 H61 Cl F6 P5 W'
_chemical_formula_weight 1342.30
_chemical_name_systematic
; 
 ? 
;
_space_group_crystal_system triclinic
_space_group_IT_number 2
_symmetry_space_group_name_Hall '-P 1'
_symmetry_space_group_name_H-M 'P -1'
_atom_sites_solution_hydrogens geom
_atom_sites_solution_primary direct
_atom_sites_solution_secondary difmap
_audit_creation_method SHELXL-97
_cell_angle_alpha 78.017(4)
_cell_angle_beta 79.887(4)
_cell_angle_gamma 80.575(4)
_cell_formula_units_Z 2
_cell_length_a 11.066(3)
_cell_length_b 12.217(3)
_cell_length_c 22.205(6)
_cell_measurement_reflns_used 1024
_cell_measurement_temperature 100(2)
_cell_measurement_theta_max 28.31
_cell_measurement_theta_min 1.72
_cell_volume 2865.6(13)
_computing_structure_refinement 'SHELXL-97 (Sheldrick, 1997)'
_computing_structure_solution 'SHELXS-97 (Sheldrick, 1990)'
_diffrn_ambient_temperature 100(2)
_diffrn_measured_fraction_theta_full 0.949
_diffrn_measured_fraction_theta_max 0.949
_diffrn_radiation_monochromator graphite
_diffrn_radiation_source 'fine-focus sealed tube'
_diffrn_radiation_type MoK\a
_diffrn_radiation_wavelength 0.71073
_diffrn_reflns_av_R_equivalents 0.0298
_diffrn_reflns_av_sigmaI/netI 0.0511
_diffrn_reflns_limit_h_max 14
_diffrn_reflns_limit_h_min -14
_diffrn_reflns_limit_k_max 15
_diffrn_reflns_limit_k_min -15
_diffrn_reflns_limit_l_max 29
_diffrn_reflns_limit_l_min -28
_diffrn_reflns_number 33829
_diffrn_reflns_theta_full 28.31
_diffrn_reflns_theta_max 28.31
_diffrn_reflns_theta_min 1.72
_exptl_absorpt_coefficient_mu 2.264
_exptl_absorpt_correction_T_max 0.8053
_exptl_absorpt_correction_T_min 0.6602
_exptl_absorpt_correction_type multi-scan
_exptl_absorpt_process_details
;
absorption corrections were made based on correspondance of
equivalent intensities usingprogram SADABS (G. Sheldrick, Bruker 
Analytical X-ray Systems, Madison, WI)
;
_exptl_crystal_density_diffrn 1.556
_exptl_crystal_density_method 'not measured'
_exptl_crystal_F_000 1354
_exptl_crystal_size_max 0.20
_exptl_crystal_size_mid 0.10
_exptl_crystal_size_min 0.10
_refine_diff_density_max 2.198
_refine_diff_density_min -0.799
_refine_diff_density_rms 0.103
_refine_ls_extinction_method none
_refine_ls_goodness_of_fit_ref 1.018
_refine_ls_hydrogen_treatment constr
_refine_ls_matrix_type full
_refine_ls_number_parameters 713
_refine_ls_number_reflns 13542
_refine_ls_number_restraints 0
_refine_ls_restrained_S_all 1.018
_refine_ls_R_factor_all 0.0426
_refine_ls_R_factor_gt 0.0357
_refine_ls_shift/su_max 0.003
_refine_ls_shift/su_mean 0.000
_refine_ls_structure_factor_coef Fsqd
_refine_ls_weighting_details 'calc w=1/[\s^2^(Fo^2^)+(0.0391P)^2^+0.0000P] where P=(Fo^2^+2Fc^2^)/3'
_refine_ls_weighting_scheme calc
_refine_ls_wR_factor_gt 0.0784
_refine_ls_wR_factor_ref 0.0806
_reflns_number_gt 11867
_reflns_number_total 13542
_reflns_threshold_expression >2sigma(I)
_cod_data_source_file c3cc45606d.txt
_cod_data_source_block brian02s
_cod_original_cell_volume 2865.5(14)
_cod_original_sg_symbol_H-M P-1
_cod_database_code 7110002

loop_
_symmetry_equiv_pos_as_xyz
'x, y, z'
'-x, -y, -z'

loop_
_atom_site_label
_atom_site_type_symbol
_atom_site_fract_x
_atom_site_fract_y
_atom_site_fract_z
_atom_site_U_iso_or_equiv
_atom_site_adp_type
_atom_site_occupancy
_atom_site_symmetry_multiplicity
_atom_site_calc_flag
_atom_site_refinement_flags
C1 C 0.5424(3) 0.6063(3) 0.70247(14) 0.0235(7) Uani 1 1 d .
C2 C 0.4692(3) 0.5522(3) 0.67583(16) 0.0303(8) Uani 1 1 d .
C3 C 0.5100(4) 0.4439(3) 0.66117(18) 0.0362(9) Uani 1 1 d .
H3 H 0.5900 0.4074 0.6686 0.043 Uiso 1 1 calc R
C4 C 0.4358(4) 0.3904(3) 0.6363(2) 0.0438(10) Uani 1 1 d .
H4 H 0.4643 0.3168 0.6276 0.053 Uiso 1 1 calc R
C5 C 0.3201(4) 0.4432(3) 0.62379(19) 0.0418(10) Uani 1 1 d .
H5 H 0.2694 0.4063 0.6062 0.050 Uiso 1 1 calc R
C6 C 0.2790(3) 0.5488(3) 0.63686(17) 0.0354(9) Uani 1 1 d .
H6 H 0.1998 0.5851 0.6278 0.042 Uiso 1 1 calc R
C7 C 0.3505(3) 0.6033(3) 0.66293(16) 0.0317(8) Uani 1 1 d .
H7 H 0.3195 0.6760 0.6723 0.038 Uiso 1 1 calc R
C8 C 0.6169(3) 0.8424(3) 0.58090(16) 0.0291(8) Uani 1 1 d .
C9 C 0.7195(3) 0.8713(3) 0.53802(17) 0.0325(8) Uani 1 1 d .
H9 H 0.7816 0.9036 0.5503 0.039 Uiso 1 1 calc R
C10 C 0.7321(4) 0.8533(3) 0.47757(18) 0.0377(9) Uani 1 1 d .
H10 H 0.8034 0.8719 0.4489 0.045 Uiso 1 1 calc R
C11 C 0.6414(4) 0.8084(3) 0.45867(18) 0.0420(10) Uani 1 1 d .
H11 H 0.6498 0.7962 0.4172 0.050 Uiso 1 1 calc R
C12 C 0.5388(4) 0.7816(3) 0.50064(18) 0.0406(10) Uani 1 1 d .
H12 H 0.4761 0.7510 0.4877 0.049 Uiso 1 1 calc R
C13 C 0.5252(4) 0.7982(3) 0.56108(17) 0.0353(9) Uani 1 1 d .
H13 H 0.4533 0.7796 0.5893 0.042 Uiso 1 1 calc R
C14 C 0.6846(3) 0.9757(3) 0.65689(16) 0.0271(7) Uani 1 1 d .
C15 C 0.7800(4) 0.9702(3) 0.69129(19) 0.0404(9) Uani 1 1 d .
H15 H 0.8029 0.9027 0.7192 0.048 Uiso 1 1 calc R
C16 C 0.8420(4) 1.0637(4) 0.6849(2) 0.0497(11) Uani 1 1 d .
H16 H 0.9079 1.0589 0.7079 0.060 Uiso 1 1 calc R
C17 C 0.8092(4) 1.1609(3) 0.64609(18) 0.0379(9) Uani 1 1 d .
H17 H 0.8516 1.2241 0.6423 0.045 Uiso 1 1 calc R
C18 C 0.7153(4) 1.1684(3) 0.6124(2) 0.0435(10) Uani 1 1 d .
H18 H 0.6919 1.2370 0.5855 0.052 Uiso 1 1 calc R
C19 C 0.6539(4) 1.0757(3) 0.61737(18) 0.0393(9) Uani 1 1 d .
H19 H 0.5896 1.0814 0.5932 0.047 Uiso 1 1 calc R
C20 C 0.4427(3) 0.9117(3) 0.68237(17) 0.0317(8) Uani 1 1 d .
H20A H 0.4246 0.9872 0.6565 0.038 Uiso 1 1 calc R
H20B H 0.3875 0.8615 0.6748 0.038 Uiso 1 1 calc R
C21 C 0.4218(3) 0.9203(3) 0.75091(17) 0.0355(9) Uani 1 1 d .
H21A H 0.3352 0.9529 0.7633 0.043 Uiso 1 1 calc R
H21B H 0.4776 0.9701 0.7584 0.043 Uiso 1 1 calc R
C22 C 0.3052(3) 0.7238(3) 0.81053(16) 0.0314(8) Uani 1 1 d .
C23 C 0.2973(3) 0.6130(3) 0.80922(16) 0.0346(8) Uani 1 1 d .
H23 H 0.3697 0.5649 0.7965 0.042 Uiso 1 1 calc R
C24 C 0.1840(4) 0.5705(4) 0.82635(17) 0.0399(9) Uani 1 1 d .
H24 H 0.1793 0.4943 0.8245 0.048 Uiso 1 1 calc R
C25 C 0.0795(4) 0.6390(4) 0.84586(18) 0.0464(11) Uani 1 1 d .
H25 H 0.0027 0.6098 0.8588 0.056 Uiso 1 1 calc R
C26 C 0.0864(4) 0.7500(4) 0.8466(2) 0.0498(11) Uani 1 1 d .
H26 H 0.0135 0.7977 0.8592 0.060 Uiso 1 1 calc R
C27 C 0.1971(4) 0.7930(4) 0.82944(18) 0.0424(10) Uani 1 1 d .
H27 H 0.2003 0.8699 0.8304 0.051 Uiso 1 1 calc R
C28 C 0.4631(3) 0.8054(3) 0.87316(17) 0.0317(8) Uani 1 1 d .
C29 C 0.4115(4) 0.7346(3) 0.92622(18) 0.0393(9) Uani 1 1 d .
H29 H 0.3693 0.6756 0.9218 0.047 Uiso 1 1 calc R
C30 C 0.4219(4) 0.7503(4) 0.98509(19) 0.0482(11) Uani 1 1 d .
H30 H 0.3872 0.7016 1.0208 0.058 Uiso 1 1 calc R
C31 C 0.4816(4) 0.8353(4) 0.9921(2) 0.0515(12) Uani 1 1 d .
H31 H 0.4886 0.8455 1.0326 0.062 Uiso 1 1 calc R
C32 C 0.5310(4) 0.9056(4) 0.9409(2) 0.0511(12) Uani 1 1 d .
H32 H 0.5706 0.9658 0.9460 0.061 Uiso 1 1 calc R
C33 C 0.5244(4) 0.8905(3) 0.88066(19) 0.0396(9) Uani 1 1 d .
H33 H 0.5617 0.9383 0.8453 0.048 Uiso 1 1 calc R
C34 C 0.6145(3) 0.3709(3) 0.81377(16) 0.0309(8) Uani 1 1 d .
C35 C 0.6430(4) 0.2790(3) 0.7838(2) 0.0470(10) Uani 1 1 d .
H35 H 0.7210 0.2678 0.7585 0.056 Uiso 1 1 calc R
C36 C 0.5590(5) 0.2036(4) 0.7904(2) 0.0573(12) Uani 1 1 d .
H36 H 0.5792 0.1420 0.7688 0.069 Uiso 1 1 calc R
C37 C 0.4469(4) 0.2167(4) 0.8276(2) 0.0500(11) Uani 1 1 d .
H37 H 0.3880 0.1666 0.8306 0.060 Uiso 1 1 calc R
C38 C 0.4215(4) 0.3025(4) 0.8600(2) 0.0518(11) Uani 1 1 d .
H38 H 0.3461 0.3096 0.8878 0.062 Uiso 1 1 calc R
C39 C 0.5043(4) 0.3804(3) 0.85314(19) 0.0415(9) Uani 1 1 d .
H39 H 0.4843 0.4404 0.8758 0.050 Uiso 1 1 calc R
C40 C 0.7525(3) 0.4721(3) 0.88028(15) 0.0285(7) Uani 1 1 d .
C41 C 0.8426(4) 0.3923(4) 0.90496(18) 0.0460(11) Uani 1 1 d .
H41 H 0.8887 0.3399 0.8807 0.055 Uiso 1 1 calc R
C42 C 0.8671(4) 0.3873(4) 0.9644(2) 0.0594(13) Uani 1 1 d .
H42 H 0.9295 0.3313 0.9805 0.071 Uiso 1 1 calc R
C43 C 0.8028(5) 0.4615(4) 1.0001(2) 0.0555(12) Uani 1 1 d .
H43 H 0.8214 0.4593 1.0406 0.067 Uiso 1 1 calc R
C44 C 0.7115(5) 0.5389(4) 0.9772(2) 0.0541(12) Uani 1 1 d .
H44 H 0.6643 0.5894 1.0024 0.065 Uiso 1 1 calc R
C45 C 0.6862(4) 0.5455(3) 0.91790(17) 0.0422(10) Uani 1 1 d .
H45 H 0.6226 0.6009 0.9026 0.051 Uiso 1 1 calc R
C46 C 0.8610(3) 0.4205(3) 0.76033(16) 0.0299(8) Uani 1 1 d .
H46A H 0.9062 0.3617 0.7892 0.036 Uiso 1 1 calc R
H46B H 0.8442 0.3855 0.7267 0.036 Uiso 1 1 calc R
C47 C 0.9388(3) 0.5162(3) 0.73271(15) 0.0273(7) Uani 1 1 d .
H47A H 1.0192 0.4868 0.7103 0.033 Uiso 1 1 calc R
H47B H 0.9552 0.5519 0.7661 0.033 Uiso 1 1 calc R
C48 C 0.9589(3) 0.7208(3) 0.64504(16) 0.0274(7) Uani 1 1 d .
C49 C 1.0179(3) 0.7648(3) 0.68389(18) 0.0353(8) Uani 1 1 d .
H49 H 0.9998 0.7431 0.7278 0.042 Uiso 1 1 calc R
C50 C 1.1024(3) 0.8399(3) 0.6586(2) 0.0401(9) Uani 1 1 d .
H50 H 1.1419 0.8696 0.6852 0.048 Uiso 1 1 calc R
C51 C 1.1295(4) 0.8715(3) 0.5954(2) 0.0433(10) Uani 1 1 d .
H51 H 1.1885 0.9223 0.5783 0.052 Uiso 1 1 calc R
C52 C 1.0712(4) 0.8299(3) 0.5563(2) 0.0430(10) Uani 1 1 d .
H52 H 1.0892 0.8531 0.5125 0.052 Uiso 1 1 calc R
C53 C 0.9861(3) 0.7542(3) 0.58121(17) 0.0314(8) Uani 1 1 d .
H53 H 0.9466 0.7254 0.5543 0.038 Uiso 1 1 calc R
C54 C 0.8515(3) 0.5423(3) 0.61675(15) 0.0253(7) Uani 1 1 d .
C55 C 0.9478(3) 0.4601(3) 0.60198(16) 0.0289(8) Uani 1 1 d .
H55 H 1.0173 0.4448 0.6236 0.035 Uiso 1 1 calc R
C56 C 0.9443(3) 0.3997(3) 0.55603(16) 0.0338(8) Uani 1 1 d .
H56 H 1.0101 0.3422 0.5472 0.041 Uiso 1 1 calc R
C57 C 0.8452(4) 0.4230(3) 0.52311(16) 0.0335(8) Uani 1 1 d .
H57 H 0.8433 0.3821 0.4913 0.040 Uiso 1 1 calc R
C58 C 0.7492(3) 0.5057(3) 0.53644(16) 0.0330(8) Uani 1 1 d .
H58 H 0.6814 0.5223 0.5135 0.040 Uiso 1 1 calc R
C59 C 0.7511(3) 0.5650(3) 0.58330(16) 0.0296(8) Uani 1 1 d .
H59 H 0.6840 0.6211 0.5927 0.035 Uiso 1 1 calc R
C60 C 0.8274(7) 1.0289(8) 0.8800(3) 0.154(4) Uani 1 1 d .
H60A H 0.7975 0.9823 0.8563 0.232 Uiso 1 1 calc R
H60B H 0.9101 1.0464 0.8602 0.232 Uiso 1 1 calc R
H60C H 0.7706 1.0993 0.8810 0.232 Uiso 1 1 calc R
C61 C 0.8336(5) 0.9659(7) 0.9453(3) 0.0887(19) Uani 1 1 d .
C62 C 0.8422(5) 1.0177(6) 0.9953(4) 0.095(2) Uani 1 1 d .
H62 H 0.8443 1.0969 0.9871 0.115 Uiso 1 1 calc R
C63 C 0.8477(5) 0.9603(6) 1.0553(3) 0.0836(18) Uani 1 1 d .
H63 H 0.8513 0.9986 1.0879 0.100 Uiso 1 1 calc R
C64 C 0.8478(5) 0.8438(6) 1.0662(3) 0.0839(18) Uani 1 1 d .
H64 H 0.8542 0.8012 1.1067 0.101 Uiso 1 1 calc R
C65 C 0.8387(5) 0.7901(6) 1.0194(3) 0.0792(17) Uani 1 1 d .
H65 H 0.8384 0.7107 1.0278 0.095 Uiso 1 1 calc R
C66 C 0.8301(5) 0.8497(7) 0.9598(3) 0.0815(18) Uani 1 1 d .
H66 H 0.8216 0.8109 0.9282 0.098 Uiso 1 1 calc R
Cl1 Cl 0.76750(8) 0.74180(8) 0.80584(4) 0.0346(2) Uani 1 1 d .
F1 F 0.0077(2) 0.1780(2) 0.75324(16) 0.0749(9) Uani 1 1 d .
F2 F 0.1512(2) 0.2897(2) 0.75293(15) 0.0680(8) Uani 1 1 d .
F3 F 0.2964(2) 0.17378(19) 0.70290(11) 0.0459(6) Uani 1 1 d .
F4 F 0.1205(3) 0.2467(2) 0.66335(15) 0.0844(10) Uani 1 1 d .
F5 F 0.1844(2) 0.1059(2) 0.79304(12) 0.0594(7) Uani 1 1 d .
F6 F 0.1535(2) 0.0618(2) 0.70441(14) 0.0614(7) Uani 1 1 d .
P1 P 0.60519(8) 0.85413(7) 0.66234(4) 0.02473(18) Uani 1 1 d .
P2 P 0.45314(8) 0.77932(7) 0.79658(4) 0.02665(19) Uani 1 1 d .
P3 P 0.71568(8) 0.47907(7) 0.80205(4) 0.02512(18) Uani 1 1 d .
P4 P 0.85058(8) 0.61903(7) 0.67893(4) 0.02303(18) Uani 1 1 d .
P5 P 0.15233(10) 0.17644(8) 0.72810(5) 0.0416(3) Uani 1 1 d .
W1 W 0.637773(12) 0.669995(11) 0.743534(6) 0.02284(5) Uani 1 1 d .

loop_
_atom_site_aniso_label
_atom_site_aniso_U_11
_atom_site_aniso_U_22
_atom_site_aniso_U_33
_atom_site_aniso_U_23
_atom_site_aniso_U_13
_atom_site_aniso_U_12
C1 0.0290(17) 0.0141(15) 0.0221(17) 0.0012(12) 0.0023(13) 0.0004(13)
C2 0.0332(19) 0.0316(19) 0.0239(18) 0.0017(15) -0.0066(15) -0.0037(15)
C3 0.036(2) 0.030(2) 0.045(2) -0.0065(17) -0.0153(17) -0.0008(16)
C4 0.049(3) 0.034(2) 0.054(3) -0.0137(19) -0.018(2) -0.0051(19)
C5 0.044(2) 0.044(2) 0.044(2) -0.0100(19) -0.0167(19) -0.0108(19)
C6 0.032(2) 0.043(2) 0.034(2) -0.0068(17) -0.0092(16) -0.0081(17)
C7 0.0320(19) 0.0319(19) 0.0318(19) -0.0041(15) -0.0091(15) -0.0041(16)
C8 0.036(2) 0.0194(17) 0.0314(19) -0.0010(14) -0.0125(16) 0.0006(14)
C9 0.040(2) 0.0238(18) 0.034(2) -0.0052(15) -0.0073(16) -0.0022(15)
C10 0.047(2) 0.0266(19) 0.035(2) -0.0010(16) -0.0033(18) -0.0024(17)
C11 0.068(3) 0.029(2) 0.030(2) -0.0011(16) -0.019(2) 0.0005(19)
C12 0.056(3) 0.034(2) 0.036(2) 0.0020(17) -0.026(2) -0.0101(19)
C13 0.043(2) 0.0284(19) 0.035(2) 0.0040(16) -0.0165(17) -0.0074(16)
C14 0.0316(19) 0.0187(16) 0.0293(18) -0.0027(14) -0.0030(15) -0.0017(14)
C15 0.039(2) 0.028(2) 0.054(3) 0.0003(18) -0.0168(19) -0.0042(17)
C16 0.046(3) 0.040(2) 0.069(3) -0.008(2) -0.020(2) -0.015(2)
C17 0.047(2) 0.0255(19) 0.043(2) -0.0063(17) -0.0043(18) -0.0135(17)
C18 0.053(3) 0.026(2) 0.051(3) -0.0001(18) -0.011(2) -0.0071(18)
C19 0.046(2) 0.029(2) 0.045(2) 0.0019(17) -0.0179(19) -0.0082(17)
C20 0.0282(18) 0.0247(18) 0.039(2) 0.0010(15) -0.0107(16) 0.0037(15)
C21 0.032(2) 0.0287(19) 0.039(2) -0.0006(16) -0.0018(16) 0.0071(16)
C22 0.0282(19) 0.038(2) 0.0280(19) -0.0054(16) -0.0070(15) -0.0039(16)
C23 0.033(2) 0.049(2) 0.0237(18) -0.0059(17) -0.0040(15) -0.0097(17)
C24 0.044(2) 0.054(3) 0.0267(19) -0.0040(18) -0.0092(17) -0.021(2)
C25 0.027(2) 0.087(4) 0.028(2) -0.009(2) -0.0049(16) -0.017(2)
C26 0.026(2) 0.075(3) 0.048(3) -0.017(2) -0.0023(18) -0.004(2)
C27 0.034(2) 0.051(3) 0.041(2) -0.013(2) -0.0063(18) 0.0014(19)
C28 0.0320(19) 0.0287(19) 0.037(2) -0.0132(16) -0.0096(16) 0.0036(15)
C29 0.047(2) 0.037(2) 0.037(2) -0.0089(18) -0.0130(18) -0.0051(18)
C30 0.059(3) 0.051(3) 0.036(2) -0.012(2) -0.011(2) -0.001(2)
C31 0.063(3) 0.053(3) 0.043(3) -0.021(2) -0.019(2) 0.007(2)
C32 0.055(3) 0.040(2) 0.070(3) -0.028(2) -0.026(2) 0.002(2)
C33 0.040(2) 0.033(2) 0.048(2) -0.0134(18) -0.0120(19) 0.0002(17)
C34 0.039(2) 0.0262(18) 0.0278(19) 0.0013(15) -0.0119(16) -0.0045(16)
C35 0.063(3) 0.033(2) 0.049(3) -0.0085(19) -0.009(2) -0.013(2)
C36 0.078(4) 0.040(3) 0.060(3) -0.012(2) -0.015(3) -0.019(2)
C37 0.057(3) 0.035(2) 0.062(3) 0.005(2) -0.023(2) -0.020(2)
C38 0.049(3) 0.048(3) 0.056(3) 0.004(2) -0.008(2) -0.016(2)
C39 0.048(2) 0.035(2) 0.042(2) -0.0032(18) -0.0074(19) -0.0100(18)
C40 0.0338(19) 0.0298(19) 0.0224(17) -0.0018(14) -0.0104(14) -0.0027(15)
C41 0.048(2) 0.054(3) 0.033(2) -0.0080(19) -0.0162(19) 0.012(2)
C42 0.061(3) 0.074(3) 0.040(3) -0.002(2) -0.028(2) 0.011(3)
C43 0.075(3) 0.064(3) 0.031(2) -0.005(2) -0.028(2) -0.002(3)
C44 0.081(4) 0.049(3) 0.036(2) -0.013(2) -0.018(2) -0.003(2)
C45 0.057(3) 0.037(2) 0.031(2) -0.0069(17) -0.0147(19) 0.0063(19)
C46 0.035(2) 0.0247(18) 0.0278(18) -0.0051(14) -0.0067(15) 0.0039(15)
C47 0.0253(17) 0.0301(18) 0.0255(18) -0.0064(14) -0.0079(14) 0.0048(14)
C48 0.0265(17) 0.0235(17) 0.0321(19) -0.0062(14) -0.0049(14) -0.0010(14)
C49 0.033(2) 0.035(2) 0.040(2) -0.0101(17) -0.0067(17) -0.0055(16)
C50 0.033(2) 0.034(2) 0.058(3) -0.0168(19) -0.0087(19) -0.0073(17)
C51 0.032(2) 0.028(2) 0.067(3) -0.007(2) 0.004(2) -0.0105(17)
C52 0.046(2) 0.032(2) 0.045(2) -0.0045(18) 0.0058(19) -0.0045(18)
C53 0.0314(19) 0.0260(18) 0.036(2) -0.0064(15) -0.0026(16) -0.0026(15)
C54 0.0308(18) 0.0230(17) 0.0218(17) -0.0024(13) -0.0036(14) -0.0055(14)
C55 0.0304(19) 0.0288(18) 0.0268(18) -0.0046(15) -0.0043(14) -0.0021(15)
C56 0.040(2) 0.0271(19) 0.032(2) -0.0082(15) 0.0011(16) -0.0007(16)
C57 0.046(2) 0.031(2) 0.0263(19) -0.0082(15) -0.0034(16) -0.0108(17)
C58 0.039(2) 0.035(2) 0.0287(19) -0.0063(16) -0.0122(16) -0.0067(17)
C59 0.035(2) 0.0248(18) 0.0295(19) -0.0041(15) -0.0092(15) -0.0009(15)
C60 0.080(5) 0.232(10) 0.113(6) 0.077(7) -0.019(4) -0.042(6)
C61 0.050(3) 0.123(6) 0.091(5) -0.020(5) -0.003(3) -0.010(4)
C62 0.062(4) 0.098(5) 0.125(6) -0.032(5) 0.004(4) -0.010(4)
C63 0.069(4) 0.111(6) 0.076(4) -0.035(4) 0.003(3) -0.018(4)
C64 0.059(4) 0.107(5) 0.095(5) -0.042(4) 0.001(3) -0.022(3)
C65 0.055(3) 0.100(5) 0.085(4) -0.032(4) 0.001(3) -0.012(3)
C66 0.049(3) 0.119(6) 0.072(4) -0.024(4) 0.004(3) -0.006(3)
Cl1 0.0339(5) 0.0337(5) 0.0383(5) -0.0084(4) -0.0106(4) -0.0027(4)
F1 0.0404(15) 0.0478(16) 0.141(3) -0.0357(18) -0.0109(16) 0.0033(12)
F2 0.0473(15) 0.0420(15) 0.123(3) -0.0397(16) -0.0181(16) 0.0065(12)
F3 0.0416(13) 0.0394(13) 0.0527(15) -0.0031(11) -0.0068(11) -0.0011(10)
F4 0.089(2) 0.0649(19) 0.095(2) 0.0131(17) -0.0576(19) 0.0151(17)
F5 0.0668(18) 0.0544(16) 0.0485(15) -0.0068(13) 0.0000(13) 0.0045(13)
F6 0.0525(16) 0.0421(15) 0.100(2) -0.0307(15) -0.0284(15) 0.0041(12)
P1 0.0254(4) 0.0201(4) 0.0279(5) -0.0013(3) -0.0075(4) -0.0011(3)
P2 0.0255(4) 0.0243(5) 0.0295(5) -0.0044(4) -0.0062(4) 0.0002(4)
P3 0.0295(5) 0.0228(4) 0.0229(4) -0.0025(3) -0.0080(4) -0.0007(4)
P4 0.0240(4) 0.0214(4) 0.0245(4) -0.0038(3) -0.0072(3) -0.0016(3)
P5 0.0378(6) 0.0266(5) 0.0613(7) -0.0085(5) -0.0174(5) 0.0044(4)
W1 0.02338(7) 0.01826(7) 0.02709(8) -0.00359(5) -0.00885(5) 0.00141(5)

loop_
_atom_type_symbol
_atom_type_description
_atom_type_scat_dispersion_real
_atom_type_scat_dispersion_imag
_atom_type_scat_source
C C 0.0033 0.0016 'International Tables Vol C Tables 4.2.6.8 and 6.1.1.4'
F F 0.0171 0.0103 'International Tables Vol C Tables 4.2.6.8 and 6.1.1.4'
P P 0.1023 0.0942 'International Tables Vol C Tables 4.2.6.8 and 6.1.1.4'
Cl Cl 0.1484 0.1585 'International Tables Vol C Tables 4.2.6.8 and 6.1.1.4'
W W -0.8490 6.8722 'International Tables Vol C Tables 4.2.6.8 and 6.1.1.4'
H H 0.0000 0.0000 'International Tables Vol C Tables 4.2.6.8 and 6.1.1.4'

loop_
_geom_angle_atom_site_label_1
_geom_angle_atom_site_label_2
_geom_angle_atom_site_label_3
_geom_angle
C2 C1 W1 175.5(3)
C1 C2 C7 121.2(3)
C1 C2 C3 121.7(3)
C7 C2 C3 117.1(3)
C4 C3 C2 121.1(4)
C3 C4 C5 120.3(4)
C6 C5 C4 119.7(4)
C5 C6 C7 121.1(4)
C6 C7 C2 120.7(3)
C9 C8 C13 118.5(3)
C9 C8 P1 121.2(3)
C13 C8 P1 120.2(3)
C10 C9 C8 120.6(4)
C11 C10 C9 120.4(4)
C12 C11 C10 119.2(4)
C11 C12 C13 121.2(4)
C12 C13 C8 120.1(4)
C19 C14 C15 117.9(3)
C19 C14 P1 120.8(3)
C15 C14 P1 121.3(3)
C14 C15 C16 120.2(4)
C17 C16 C15 120.6(4)
C16 C17 C18 120.2(4)
C17 C18 C19 120.0(4)
C14 C19 C18 121.1(4)
C21 C20 P1 107.6(2)
C20 C21 P2 108.6(2)
C23 C22 C27 118.5(4)
C23 C22 P2 122.4(3)
C27 C22 P2 118.8(3)
C22 C23 C24 120.8(4)
C25 C24 C23 119.8(4)
C24 C25 C26 119.7(4)
C27 C26 C25 121.0(4)
C26 C27 C22 120.2(4)
C33 C28 C29 118.9(3)
C33 C28 P2 121.9(3)
C29 C28 P2 119.2(3)
C30 C29 C28 120.3(4)
C31 C30 C29 120.5(4)
C32 C31 C30 119.8(4)
C31 C32 C33 121.0(4)
C28 C33 C32 119.5(4)
C39 C34 C35 118.0(4)
C39 C34 P3 119.3(3)
C35 C34 P3 122.7(3)
C36 C35 C34 120.7(4)
C37 C36 C35 120.7(4)
C38 C37 C36 118.9(4)
C37 C38 C39 121.0(4)
C34 C39 C38 120.5(4)
C41 C40 C45 117.3(3)
C41 C40 P3 122.2(3)
C45 C40 P3 120.5(3)
C40 C41 C42 121.2(4)
C43 C42 C41 120.7(4)
C44 C43 C42 119.0(4)
C43 C44 C45 121.0(4)
C44 C45 C40 120.8(4)
C47 C46 P3 108.3(2)
C46 C47 P4 107.2(2)
C53 C48 C49 118.9(3)
C53 C48 P4 121.2(3)
C49 C48 P4 119.9(3)
C50 C49 C48 120.3(4)
C51 C50 C49 120.3(4)
C50 C51 C52 120.2(4)
C51 C52 C53 120.1(4)
C48 C53 C52 120.2(4)
C55 C54 C59 118.5(3)
C55 C54 P4 122.0(3)
C59 C54 P4 119.5(3)
C54 C55 C56 120.9(3)
C57 C56 C55 120.2(3)
C58 C57 C56 119.9(3)
C57 C58 C59 120.2(3)
C58 C59 C54 120.3(3)
C66 C61 C62 115.9(7)
C66 C61 C60 120.4(7)
C62 C61 C60 123.7(8)
C63 C62 C61 123.9(7)
C62 C63 C64 117.3(6)
C65 C64 C63 120.9(7)
C64 C65 C66 120.9(7)
C65 C66 C61 121.0(6)
C14 P1 C8 102.28(16)
C14 P1 C20 102.09(16)
C8 P1 C20 103.44(16)
C14 P1 W1 123.40(12)
C8 P1 W1 118.14(11)
C20 P1 W1 104.76(12)
C28 P2 C21 103.68(17)
C28 P2 C22 101.63(17)
C21 P2 C22 104.11(18)
C28 P2 W1 117.23(12)
C21 P2 W1 110.48(12)
C22 P2 W1 117.98(12)
C34 P3 C46 104.68(17)
C34 P3 C40 103.31(16)
C46 P3 C40 103.46(16)
C34 P3 W1 115.86(12)
C46 P3 W1 110.61(11)
C40 P3 W1 117.46(12)
C54 P4 C48 103.89(15)
C54 P4 C47 102.49(15)
C48 P4 C47 102.28(16)
C54 P4 W1 116.62(11)
C48 P4 W1 123.40(11)
C47 P4 W1 105.35(11)
F4 P5 F5 180.0(2)
F4 P5 F2 90.61(17)
F5 P5 F2 89.41(16)
F4 P5 F3 90.39(16)
F5 P5 F3 89.58(14)
F2 P5 F3 90.49(14)
F4 P5 F6 90.34(16)
F5 P5 F6 89.64(15)
F2 P5 F6 179.03(17)
F3 P5 F6 89.71(13)
F4 P5 F1 89.64(18)
F5 P5 F1 90.38(17)
F2 P5 F1 90.03(14)
F3 P5 F1 179.47(15)
F6 P5 F1 89.76(14)
C1 W1 P2 93.23(10)
C1 W1 P3 91.64(10)
P2 W1 P3 117.14(3)
C1 W1 Cl1 175.32(9)
P2 W1 Cl1 87.39(4)
P3 W1 Cl1 83.97(3)
C1 W1 P4 97.73(10)
P2 W1 P4 162.01(3)
P3 W1 P4 76.90(3)
Cl1 W1 P4 82.85(3)
C1 W1 P1 87.76(10)
P2 W1 P1 77.45(3)
P3 W1 P1 165.40(3)
Cl1 W1 P1 96.90(3)
P4 W1 P1 88.73(3)

loop_
_geom_bond_atom_site_label_1
_geom_bond_atom_site_label_2
_geom_bond_distance
C1 C2 1.396(5)
C1 W1 1.858(3)
C2 C7 1.409(5)
C2 C3 1.411(5)
C3 C4 1.375(5)
C4 C5 1.383(5)
C5 C6 1.369(5)
C6 C7 1.377(5)
C8 C9 1.390(5)
C8 C13 1.396(5)
C8 P1 1.824(4)
C9 C10 1.384(5)
C10 C11 1.381(5)
C11 C12 1.374(6)
C12 C13 1.378(5)
C14 C19 1.379(5)
C14 C15 1.393(5)
C14 P1 1.819(3)
C15 C16 1.396(5)
C16 C17 1.352(6)
C17 C18 1.364(5)
C18 C19 1.389(5)
C20 C21 1.522(5)
C20 P1 1.833(4)
C21 P2 1.821(4)
C22 C23 1.378(5)
C22 C27 1.401(5)
C22 P2 1.826(4)
C23 C24 1.396(5)
C24 C25 1.373(6)
C25 C26 1.375(6)
C26 C27 1.373(6)
C28 C33 1.382(5)
C28 C29 1.402(5)
C28 P2 1.819(4)
C29 C30 1.387(5)
C30 C31 1.367(6)
C31 C32 1.365(6)
C32 C33 1.403(6)
C34 C39 1.373(5)
C34 C35 1.386(5)
C34 P3 1.819(4)
C35 C36 1.383(6)
C36 C37 1.370(6)
C37 C38 1.357(6)
C38 C39 1.395(6)
C40 C41 1.376(5)
C40 C45 1.386(5)
C40 P3 1.835(3)
C41 C42 1.380(5)
C42 C43 1.359(6)
C43 C44 1.357(6)
C44 C45 1.377(5)
C46 C47 1.527(5)
C46 P3 1.825(3)
C47 P4 1.828(3)
C48 C53 1.384(5)
C48 C49 1.402(5)
C48 P4 1.825(4)
C49 C50 1.383(5)
C50 C51 1.369(6)
C51 C52 1.383(6)
C52 C53 1.392(5)
C54 C55 1.384(5)
C54 C59 1.403(5)
C54 P4 1.821(3)
C55 C56 1.387(5)
C56 C57 1.382(5)
C57 C58 1.379(5)
C58 C59 1.390(5)
C60 C61 1.501(9)
C61 C66 1.394(9)
C61 C62 1.410(9)
C62 C63 1.378(9)
C63 C64 1.393(8)
C64 C65 1.364(7)
C65 C66 1.383(8)
Cl1 W1 2.5215(10)
F1 P5 1.599(3)
F2 P5 1.590(3)
F3 P5 1.591(2)
F4 P5 1.580(3)
F5 P5 1.585(3)
F6 P5 1.593(2)
P1 W1 2.5922(10)
P2 W1 2.5020(10)
P3 W1 2.5196(10)
P4 W1 2.5876(10)

loop_
_geom_torsion_atom_site_label_1
_geom_torsion_atom_site_label_2
_geom_torsion_atom_site_label_3
_geom_torsion_atom_site_label_4
_geom_torsion
C1 C2 C3 C4 178.5(4)
C7 C2 C3 C4 -1.0(6)
C2 C3 C4 C5 1.4(6)
C3 C4 C5 C6 -0.6(6)
C4 C5 C6 C7 -0.7(6)
C5 C6 C7 C2 1.1(6)
C1 C2 C7 C6 -179.8(3)
C3 C2 C7 C6 -0.3(5)
C13 C8 C9 C10 -2.0(5)
P1 C8 C9 C10 174.6(3)
C8 C9 C10 C11 1.3(5)
C9 C10 C11 C12 -0.2(6)
C10 C11 C12 C13 -0.3(6)
C11 C12 C13 C8 -0.4(6)
C9 C8 C13 C12 1.5(5)
P1 C8 C13 C12 -175.1(3)
C19 C14 C15 C16 -0.6(6)
P1 C14 C15 C16 178.1(3)
C14 C15 C16 C17 1.1(7)
C15 C16 C17 C18 -0.5(7)
C16 C17 C18 C19 -0.6(7)
C15 C14 C19 C18 -0.5(6)
P1 C14 C19 C18 -179.1(3)
C17 C18 C19 C14 1.1(6)
P1 C20 C21 P2 -61.0(3)
C27 C22 C23 C24 0.0(5)
P2 C22 C23 C24 173.4(3)
C22 C23 C24 C25 -1.2(5)
C23 C24 C25 C26 2.0(6)
C24 C25 C26 C27 -1.5(6)
C25 C26 C27 C22 0.3(6)
C23 C22 C27 C26 0.5(6)
P2 C22 C27 C26 -173.1(3)
C33 C28 C29 C30 0.1(6)
P2 C28 C29 C30 177.7(3)
C28 C29 C30 C31 0.5(6)
C29 C30 C31 C32 0.2(7)
C30 C31 C32 C33 -1.6(7)
C29 C28 C33 C32 -1.5(6)
P2 C28 C33 C32 -178.9(3)
C31 C32 C33 C28 2.2(6)
C39 C34 C35 C36 4.2(6)
P3 C34 C35 C36 -174.9(3)
C34 C35 C36 C37 -1.3(7)
C35 C36 C37 C38 -2.6(7)
C36 C37 C38 C39 3.7(7)
C35 C34 C39 C38 -3.1(6)
P3 C34 C39 C38 176.0(3)
C37 C38 C39 C34 -0.8(7)
C45 C40 C41 C42 -1.1(7)
P3 C40 C41 C42 -178.7(4)
C40 C41 C42 C43 -0.2(8)
C41 C42 C43 C44 1.8(8)
C42 C43 C44 C45 -2.1(8)
C43 C44 C45 C40 0.8(7)
C41 C40 C45 C44 0.9(6)
P3 C40 C45 C44 178.5(3)
P3 C46 C47 P4 -60.9(3)
C53 C48 C49 C50 -0.4(5)
P4 C48 C49 C50 178.4(3)
C48 C49 C50 C51 -0.2(6)
C49 C50 C51 C52 0.9(6)
C50 C51 C52 C53 -1.0(6)
C49 C48 C53 C52 0.3(5)
P4 C48 C53 C52 -178.5(3)
C51 C52 C53 C48 0.4(6)
C59 C54 C55 C56 -1.3(5)
P4 C54 C55 C56 177.5(3)
C54 C55 C56 C57 1.6(5)
C55 C56 C57 C58 -0.6(5)
C56 C57 C58 C59 -0.6(6)
C57 C58 C59 C54 0.9(5)
C55 C54 C59 C58 0.0(5)
P4 C54 C59 C58 -178.8(3)
C66 C61 C62 C63 0.4(9)
C60 C61 C62 C63 179.9(6)
C61 C62 C63 C64 1.6(9)
C62 C63 C64 C65 -2.0(9)
C63 C64 C65 C66 0.4(9)
C64 C65 C66 C61 1.7(9)
C62 C61 C66 C65 -2.0(9)
C60 C61 C66 C65 178.4(5)
C19 C14 P1 C8 50.9(3)
C15 C14 P1 C8 -127.7(3)
C19 C14 P1 C20 -55.9(3)
C15 C14 P1 C20 125.5(3)
C19 C14 P1 W1 -172.9(3)
C15 C14 P1 W1 8.5(4)
C9 C8 P1 C14 33.2(3)
C13 C8 P1 C14 -150.2(3)
C9 C8 P1 C20 139.0(3)
C13 C8 P1 C20 -44.4(3)
C9 C8 P1 W1 -105.8(3)
C13 C8 P1 W1 70.7(3)
C21 C20 P1 C14 -76.4(3)
C21 C20 P1 C8 177.7(2)
C21 C20 P1 W1 53.3(3)
C33 C28 P2 C21 -42.0(3)
C29 C28 P2 C21 140.5(3)
C33 C28 P2 C22 -149.9(3)
C29 C28 P2 C22 32.6(3)
C33 C28 P2 W1 80.0(3)
C29 C28 P2 W1 -97.5(3)
C20 C21 P2 C28 166.2(3)
C20 C21 P2 C22 -87.9(3)
C20 C21 P2 W1 39.8(3)
C23 C22 P2 C28 -111.4(3)
C27 C22 P2 C28 62.0(3)
C23 C22 P2 C21 141.1(3)
C27 C22 P2 C21 -45.5(3)
C23 C22 P2 W1 18.3(3)
C27 C22 P2 W1 -168.4(2)
C39 C34 P3 C46 169.0(3)
C35 C34 P3 C46 -11.9(4)
C39 C34 P3 C40 61.0(3)
C35 C34 P3 C40 -119.9(3)
C39 C34 P3 W1 -68.9(3)
C35 C34 P3 W1 110.2(3)
C47 C46 P3 C34 164.5(2)
C47 C46 P3 C40 -87.6(2)
C47 C46 P3 W1 39.0(2)
C41 C40 P3 C34 81.1(4)
C45 C40 P3 C34 -96.4(3)
C41 C40 P3 C46 -27.8(4)
C45 C40 P3 C46 154.7(3)
C41 C40 P3 W1 -150.0(3)
C45 C40 P3 W1 32.5(4)
C55 C54 P4 C48 76.7(3)
C59 C54 P4 C48 -104.5(3)
C55 C54 P4 C47 -29.5(3)
C59 C54 P4 C47 149.3(3)
C55 C54 P4 W1 -144.0(3)
C59 C54 P4 W1 34.8(3)
C53 C48 P4 C54 22.9(3)
C49 C48 P4 C54 -155.9(3)
C53 C48 P4 C47 129.3(3)
C49 C48 P4 C47 -49.6(3)
C53 C48 P4 W1 -112.8(3)
C49 C48 P4 W1 68.3(3)
C46 C47 P4 C54 -67.9(2)
C46 C47 P4 C48 -175.4(2)
C46 C47 P4 W1 54.5(2)
C28 P2 W1 C1 148.77(17)
C21 P2 W1 C1 -92.80(17)
C22 P2 W1 C1 26.75(16)
C28 P2 W1 P3 55.27(14)
C21 P2 W1 P3 173.70(14)
C22 P2 W1 P3 -66.75(14)
C28 P2 W1 Cl1 -26.59(14)
C21 P2 W1 Cl1 91.84(14)
C22 P2 W1 Cl1 -148.61(13)
C28 P2 W1 P4 -83.64(17)
C21 P2 W1 P4 34.79(17)
C22 P2 W1 P4 154.35(14)
C28 P2 W1 P1 -124.25(14)
C21 P2 W1 P1 -5.82(14)
C22 P2 W1 P1 113.73(14)
C34 P3 W1 C1 -26.30(16)
C46 P3 W1 C1 92.59(16)
C40 P3 W1 C1 -148.99(16)
C34 P3 W1 P2 68.17(14)
C46 P3 W1 P2 -172.94(12)
C40 P3 W1 P2 -54.53(14)
C34 P3 W1 Cl1 152.10(14)
C46 P3 W1 Cl1 -89.00(13)
C40 P3 W1 Cl1 29.41(13)
C34 P3 W1 P4 -123.86(14)
C46 P3 W1 P4 -4.97(12)
C40 P3 W1 P4 113.44(13)
C34 P3 W1 P1 -113.68(17)
C46 P3 W1 P1 5.21(18)
C40 P3 W1 P1 123.62(16)
C54 P4 W1 C1 -0.02(15)
C48 P4 W1 C1 130.68(16)
C47 P4 W1 C1 -112.88(15)
C54 P4 W1 P2 -127.05(14)
C48 P4 W1 P2 3.66(17)
C47 P4 W1 P2 120.10(14)
C54 P4 W1 P3 89.86(12)
C48 P4 W1 P3 -139.43(14)
C47 P4 W1 P3 -22.99(12)
C54 P4 W1 Cl1 175.30(12)
C48 P4 W1 Cl1 -54.00(14)
C47 P4 W1 Cl1 62.44(12)
C54 P4 W1 P1 -87.58(12)
C48 P4 W1 P1 43.12(14)
C47 P4 W1 P1 159.56(12)
C14 P1 W1 C1 -172.35(17)
C8 P1 W1 C1 -42.45(17)
C20 P1 W1 C1 71.98(16)
C14 P1 W1 P2 93.84(14)
C8 P1 W1 P2 -136.25(14)
C20 P1 W1 P2 -21.83(13)
C14 P1 W1 P3 -84.47(18)
C8 P1 W1 P3 45.43(18)
C20 P1 W1 P3 159.85(15)
C14 P1 W1 Cl1 8.09(14)
C8 P1 W1 Cl1 137.99(14)
C20 P1 W1 Cl1 -107.59(13)
C14 P1 W1 P4 -74.56(14)
C8 P1 W1 P4 55.35(14)
C20 P1 W1 P4 169.77(13)
